data_4081695
loop_
_publ_author_name
'Gerber, Laura C. H.'
'Schrock, Richard R.'

_publ_section_title
;
 Synthesis of Methylidene Complexes that Contain a
 2,6-Dimesitylphenylimido Ligand and Ethenolysis of
 2,3-Dicarbomethoxynorbornadiene
;
_journal_issue 19
_journal_name_full Organometallics
_journal_page_first 5573
_journal_paper_doi 10.1021/om400844k
_journal_volume 32
_journal_year 2013
_chemical_formula_sum 'C49 H50 N2 O Si W'
_chemical_formula_weight 894.85
_chemical_name_systematic
; 
 ? 
;
_space_group_crystal_system monoclinic
_space_group_IT_number 14
_space_group_name_Hall '-P 2ybc'
_space_group_name_H-M_alt 'P 1 21/c 1'
_symmetry_space_group_name_Hall '-P 2ybc'
_symmetry_space_group_name_H-M 'P 1 21/c 1'
_atom_sites_solution_hydrogens mixed
_atom_sites_solution_primary direct
_atom_sites_solution_secondary difmap
_audit_creation_method SHELXL-2012
_cell_angle_alpha 90
_cell_angle_beta 93.836(3)
_cell_angle_gamma 90
_cell_formula_units_Z 4
_cell_length_a 10.6649(12)
_cell_length_b 23.348(3)
_cell_length_c 16.8858(19)
_cell_measurement_reflns_used 9843
_cell_measurement_temperature 100(2)
_cell_measurement_theta_max 31.49
_cell_measurement_theta_min 2.49
_cell_volume 4195.2(9)
_computing_cell_refinement 'SAINT 7.46A (Bruker-AXS, 2010)'
_computing_data_collection 'APEX2 v2010.7.0 (Bruker-AXS, 2010)'
_computing_data_reduction 'SAINT 7.46A (Bruker-AXS, 2010)'
_computing_molecular_graphics 'Bruker SHELXTL'
_computing_publication_material 'Bruker SHELXTL'
_computing_structure_refinement 'SHELXL-2012 (Sheldrick, 2012)'
_computing_structure_solution 'SHELXS-97 (Sheldrick, 2008)'
_diffrn_ambient_temperature 100(2)
_diffrn_detector_area_resol_mean 8.3
_diffrn_measured_fraction_theta_full 1.000
_diffrn_measured_fraction_theta_max 1.000
_diffrn_measurement_device_type 'Bruker Smart APEX2 CCD'
_diffrn_measurement_method '\f and \w scans'
_diffrn_radiation_type MoK\a
_diffrn_radiation_wavelength 0.71073
_diffrn_reflns_av_R_equivalents 0.0435
_diffrn_reflns_av_unetI/netI 0.0220
_diffrn_reflns_Laue_measured_fraction_full 1.000
_diffrn_reflns_Laue_measured_fraction_max 1.000
_diffrn_reflns_limit_h_max 15
_diffrn_reflns_limit_h_min -15
_diffrn_reflns_limit_k_max 32
_diffrn_reflns_limit_k_min -33
_diffrn_reflns_limit_l_max 24
_diffrn_reflns_limit_l_min -24
_diffrn_reflns_number 145022
_diffrn_reflns_point_group_measured_fraction_full 1.000
_diffrn_reflns_point_group_measured_fraction_max 1.000
_diffrn_reflns_theta_full 25.242
_diffrn_reflns_theta_max 30.999
_diffrn_reflns_theta_min 1.490
_diffrn_source 'sealed tube'
_exptl_absorpt_coefficient_mu 2.820
_exptl_absorpt_correction_T_max 0.4339
_exptl_absorpt_correction_T_min 0.3390
_exptl_absorpt_correction_type multi-scan
_exptl_absorpt_process_details 'SADABS (Sheldrick, 2009)'
_exptl_crystal_colour yellow
_exptl_crystal_density_diffrn 1.417
_exptl_crystal_density_method 'not measured'
_exptl_crystal_description block
_exptl_crystal_F_000 1816
_exptl_crystal_size_max 0.250
_exptl_crystal_size_mid 0.200
_exptl_crystal_size_min 0.120
_refine_diff_density_max 0.669
_refine_diff_density_min -0.488
_refine_diff_density_rms 0.073
_refine_ls_extinction_method none
_refine_ls_goodness_of_fit_ref 1.058
_refine_ls_hydrogen_treatment mixed
_refine_ls_matrix_type full
_refine_ls_number_parameters 550
_refine_ls_number_reflns 13374
_refine_ls_number_restraints 365
_refine_ls_restrained_S_all 1.046
_refine_ls_R_factor_all 0.0268
_refine_ls_R_factor_gt 0.0216
_refine_ls_shift/su_max 0.007
_refine_ls_shift/su_mean 0.000
_refine_ls_structure_factor_coef Fsqd
_refine_ls_weighting_details
; 
 w=1/[\s^2^(Fo^2^)+(0.0125P)^2^+3.8688P] 
 where P=(Fo^2^+2Fc^2^)/3 
;
_refine_ls_weighting_scheme calc
_refine_ls_wR_factor_gt 0.0451
_refine_ls_wR_factor_ref 0.0465
_reflns_Friedel_coverage 0.000
_reflns_number_gt 11927
_reflns_number_total 13374
_reflns_threshold_expression 'I > 2\s(I)'
_cod_data_source_file om400844k_si_002.cif
_cod_data_source_block x13095a
_cod_original_cell_volume 4195.2(8)
_cod_database_code 4081695
_shelx_space_group_comment
; 
The symmetry employed for this shelxl refinement is uniquely defined 
by the following loop, which should always be used as a source of 
symmetry information in preference to the above space-group names. 
They are only intended as comments. 
;
_shelx_estimated_absorpt_t_min 0.539
_shelx_estimated_absorpt_t_max 0.728

loop_
_space_group_symop_operation_xyz
'x, y, z'
'-x, y+1/2, -z+1/2'
'-x, -y, -z'
'x, -y-1/2, z-1/2'

loop_
_atom_site_label
_atom_site_type_symbol
_atom_site_fract_x
_atom_site_fract_y
_atom_site_fract_z
_atom_site_U_iso_or_equiv
_atom_site_adp_type
_atom_site_occupancy
_atom_site_site_symmetry_order
_atom_site_calc_flag
_atom_site_refinement_flags_posn
_atom_site_refinement_flags_adp
_atom_site_refinement_flags_occupancy
_atom_site_disorder_assembly
_atom_site_disorder_group
W1 W 0.28563(2) 0.29974(2) 0.85112(2) 0.01260(2) Uani 0.9029(3) 1 d D U P A 1
C1 C 0.2837(2) 0.32048(9) 0.74275(12) 0.0217(4) Uani 0.9029(3) 1 d D U P A 1
H1A H 0.2212(19) 0.3365(10) 0.7102(13) 0.026 Uiso 0.9029(3) 1 d D U P A 1
H1B H 0.3546(18) 0.3091(10) 0.7166(13) 0.026 Uiso 0.9029(3) 1 d D U P A 1
N1 N 0.12987(14) 0.31079(7) 0.87202(10) 0.0145(3) Uani 0.9029(3) 1 d D U P A 1
W1A W 0.29338(6) 0.29813(3) 0.91151(4) 0.0149(2) Uani 0.0971(3) 1 d D U P A 2
C1A C 0.333(2) 0.2918(10) 1.0211(9) 0.024(4) Uani 0.0971(3) 1 d D U P A 2
H1A1 H 0.2684 0.2960 1.0571 0.029 Uiso 0.0971(3) 1 calc R U P A 2
H1A2 H 0.4166 0.2844 1.0407 0.029 Uiso 0.0971(3) 1 calc R U P A 2
N1A N 0.1348(12) 0.3112(7) 0.9045(10) 0.0145(3) Uani 0.0971(3) 1 d D U P A 2
C2 C 0.00765(15) 0.32005(7) 0.89535(10) 0.0162(3) Uani 1 1 d D . . . .
C3 C -0.04529(15) 0.37492(7) 0.88277(9) 0.0160(3) Uani 1 1 d . . . . .
C4 C -0.16774(16) 0.38423(7) 0.90402(10) 0.0194(3) Uani 1 1 d . . . . .
H4 H -0.2049 0.4209 0.8960 0.023 Uiso 1 1 calc R U . . .
C5 C -0.23633(16) 0.34054(7) 0.93687(10) 0.0215(3) Uani 1 1 d . . . . .
H5 H -0.3194 0.3476 0.9515 0.026 Uiso 1 1 calc R U . . .
C6 C -0.18299(16) 0.28638(7) 0.94828(10) 0.0191(3) Uani 1 1 d . . . . .
H6 H -0.2306 0.2567 0.9703 0.023 Uiso 1 1 calc R U . . .
C7 C -0.06063(15) 0.27516(7) 0.92784(9) 0.0153(3) Uani 1 1 d . . . . .
C8 C 0.02862(15) 0.42098(7) 0.84568(10) 0.0170(3) Uani 1 1 d . . . . .
C9 C 0.01893(16) 0.42746(7) 0.76300(10) 0.0192(3) Uani 1 1 d . . . . .
C10 C 0.08788(17) 0.47061(8) 0.72863(12) 0.0258(4) Uani 1 1 d . . . . .
H10 H 0.0811 0.4752 0.6726 0.031 Uiso 1 1 calc R U . . .
C11 C 0.16637(18) 0.50710(8) 0.77444(14) 0.0303(4) Uani 1 1 d . . . . .
C12 C 0.17501(17) 0.49979(8) 0.85634(13) 0.0285(4) Uani 1 1 d . . . . .
H12 H 0.2277 0.5246 0.8882 0.034 Uiso 1 1 calc R U . . .
C13 C 0.10832(16) 0.45694(7) 0.89294(11) 0.0218(3) Uani 1 1 d . . . . .
C14 C -0.06368(18) 0.38856(8) 0.71128(11) 0.0256(4) Uani 1 1 d . . . . .
H14A H -0.1517 0.3944 0.7227 0.038 Uiso 1 1 calc R U . . .
H14B H -0.0401 0.3486 0.7221 0.038 Uiso 1 1 calc R U . . .
H14C H -0.0531 0.3973 0.6553 0.038 Uiso 1 1 calc R U . . .
C15 C 0.2418(2) 0.55254(10) 0.73518(18) 0.0473(6) Uani 1 1 d . . . . .
H15A H 0.2294 0.5896 0.7609 0.071 Uiso 1 1 calc R U . . .
H15B H 0.2138 0.5552 0.6788 0.071 Uiso 1 1 calc R U . . .
H15C H 0.3311 0.5424 0.7404 0.071 Uiso 1 1 calc R U . . .
C16 C 0.12519(19) 0.44867(8) 0.98138(12) 0.0289(4) Uani 1 1 d . . . . .
H16A H 0.1716 0.4131 0.9930 0.043 Uiso 1 1 calc R U . . .
H16B H 0.0426 0.4465 1.0035 0.043 Uiso 1 1 calc R U . . .
H16C H 0.1723 0.4811 1.0053 0.043 Uiso 1 1 calc R U . . .
C17 C -0.00420(15) 0.21682(7) 0.93952(10) 0.0157(3) Uani 1 1 d . . . . .
C18 C -0.00410(15) 0.17847(7) 0.87529(10) 0.0167(3) Uani 1 1 d . . . . .
C19 C 0.04570(16) 0.12383(7) 0.88758(10) 0.0188(3) Uani 1 1 d . . . . .
H19 H 0.0448 0.0978 0.8443 0.023 Uiso 1 1 calc R U . . .
C20 C 0.09678(15) 0.10630(7) 0.96180(10) 0.0189(3) Uani 1 1 d . . . . .
C21 C 0.09750(16) 0.14514(7) 1.02442(10) 0.0196(3) Uani 1 1 d . . . . .
H21 H 0.1331 0.1339 1.0751 0.024 Uiso 1 1 calc R U . . .
C22 C 0.04713(15) 0.20024(7) 1.01465(10) 0.0176(3) Uani 1 1 d . . . . .
C23 C -0.05667(17) 0.19663(8) 0.79365(10) 0.0215(3) Uani 1 1 d . . . . .
H23A H -0.0526 0.1644 0.7568 0.032 Uiso 1 1 calc R U . . .
H23B H -0.0072 0.2287 0.7749 0.032 Uiso 1 1 calc R U . . .
H23C H -0.1443 0.2086 0.7964 0.032 Uiso 1 1 calc R U . . .
C24 C 0.15071(18) 0.04669(8) 0.97349(12) 0.0262(4) Uani 1 1 d . . . . .
H24A H 0.0944 0.0188 0.9461 0.039 Uiso 1 1 calc R U . . .
H24B H 0.1591 0.0377 1.0303 0.039 Uiso 1 1 calc R U . . .
H24C H 0.2335 0.0449 0.9517 0.039 Uiso 1 1 calc R U . . .
C25 C 0.04779(18) 0.24070(8) 1.08476(10) 0.0232(3) Uani 1 1 d . . . . .
H25A H -0.0319 0.2373 1.1102 0.035 Uiso 1 1 calc R U . . .
H25B H 0.0582 0.2801 1.0664 0.035 Uiso 1 1 calc R U . . .
H25C H 0.1175 0.2308 1.1231 0.035 Uiso 1 1 calc R U . . .
N2 N 0.39430(19) 0.36085(8) 0.90398(11) 0.0175(4) Uani 0.9029(3) 1 d D U P A 1
C26 C 0.41099(17) 0.35976(8) 0.98775(11) 0.0197(3) Uani 0.9029(3) 1 d D U P A 1
C27 C 0.4803(5) 0.4068(2) 1.01271(19) 0.0254(5) Uani 0.9029(3) 1 d D U P A 1
H27 H 0.5048 0.4166 1.0661 0.030 Uiso 0.9029(3) 1 calc R U P A 1
C28 C 0.50854(19) 0.43794(8) 0.94397(14) 0.0261(4) Uani 0.9029(3) 1 d D U P A 1
H28 H 0.5560 0.4724 0.9434 0.031 Uiso 0.9029(3) 1 calc R U P A 1
C29 C 0.45610(17) 0.41016(8) 0.87892(13) 0.0209(4) Uani 0.9029(3) 1 d D U P A 1
C30 C 0.3568(3) 0.31227(11) 1.03410(14) 0.0268(5) Uani 0.9029(3) 1 d D U P A 1
H30A H 0.3705 0.3203 1.0910 0.040 Uiso 0.9029(3) 1 calc R U P A 1
H30B H 0.3980 0.2761 1.0218 0.040 Uiso 0.9029(3) 1 calc R U P A 1
H30C H 0.2664 0.3092 1.0199 0.040 Uiso 0.9029(3) 1 calc R U P A 1
C31 C 0.4595(4) 0.42646(12) 0.79308(18) 0.0280(6) Uani 0.9029(3) 1 d D U P A 1
H31A H 0.5008 0.4638 0.7890 0.042 Uiso 0.9029(3) 1 calc R U P A 1
H31B H 0.3735 0.4288 0.7689 0.042 Uiso 0.9029(3) 1 calc R U P A 1
H31C H 0.5065 0.3975 0.7653 0.042 Uiso 0.9029(3) 1 calc R U P A 1
N2A N 0.386(2) 0.3707(8) 0.8862(10) 0.0175(4) Uani 0.0971(3) 1 d D U P A 2
C26A C 0.3831(13) 0.3852(6) 0.8039(8) 0.0197(3) Uani 0.0971(3) 1 d D U P A 2
C27A C 0.457(3) 0.4328(12) 0.7982(14) 0.0254(5) Uani 0.0971(3) 1 d D U P A 2
H27A H 0.4728 0.4524 0.7505 0.030 Uiso 0.0971(3) 1 calc R U P A 2
C28A C 0.5075(16) 0.4481(7) 0.8752(10) 0.0261(4) Uani 0.0971(3) 1 d D U P A 2
H28A H 0.5639 0.4787 0.8876 0.031 Uiso 0.0971(3) 1 calc R U P A 2
C29A C 0.4624(16) 0.4123(7) 0.9266(9) 0.0209(4) Uani 0.0971(3) 1 d D U P A 2
C30A C 0.3069(18) 0.3512(9) 0.7423(10) 0.0268(5) Uani 0.0971(3) 1 d D U P A 2
H30D H 0.2417 0.3757 0.7165 0.040 Uiso 0.0971(3) 1 calc R U P A 2
H30E H 0.2674 0.3187 0.7677 0.040 Uiso 0.0971(3) 1 calc R U P A 2
H30F H 0.3619 0.3369 0.7025 0.040 Uiso 0.0971(3) 1 calc R U P A 2
C31A C 0.483(5) 0.405(2) 1.0153(13) 0.0280(6) Uani 0.0971(3) 1 d D U P A 2
H31D H 0.5349 0.4360 1.0376 0.042 Uiso 0.0971(3) 1 calc R U P A 2
H31E H 0.5247 0.3680 1.0269 0.042 Uiso 0.0971(3) 1 calc R U P A 2
H31F H 0.4012 0.4051 1.0391 0.042 Uiso 0.0971(3) 1 calc R U P A 2
O1 O 0.3547(5) 0.22770(19) 0.8691(3) 0.0185(7) Uani 0.9029(3) 1 d . U P A 1
O1A O 0.362(5) 0.2203(17) 0.868(3) 0.012(6) Uiso 0.0971(3) 1 d . U P A 2
Si1 Si 0.44436(4) 0.17494(2) 0.83745(3) 0.01467(8) Uani 1 1 d . . . . .
C32 C 0.53027(16) 0.14241(7) 0.92593(10) 0.0177(3) Uani 1 1 d . . . . .
C33 C 0.46372(19) 0.12335(10) 0.98972(11) 0.0306(4) Uani 1 1 d . . . . .
H33 H 0.3754 0.1289 0.9885 0.037 Uiso 1 1 calc R U . . .
C34 C 0.5251(2) 0.09646(11) 1.05487(12) 0.0388(5) Uani 1 1 d . . . . .
H34 H 0.4786 0.0832 1.0973 0.047 Uiso 1 1 calc R U . . .
C35 C 0.6542(2) 0.08906(9) 1.05782(12) 0.0329(4) Uani 1 1 d . . . . .
H35 H 0.6960 0.0704 1.1021 0.039 Uiso 1 1 calc R U . . .
C36 C 0.72266(18) 0.10878(8) 0.99657(12) 0.0276(4) Uani 1 1 d . . . . .
H36 H 0.8114 0.1042 0.9991 0.033 Uiso 1 1 calc R U . . .
C37 C 0.66104(16) 0.13523(7) 0.93128(10) 0.0208(3) Uani 1 1 d . . . . .
H37 H 0.7085 0.1487 0.8894 0.025 Uiso 1 1 calc R U . . .
C38 C 0.33910(15) 0.12246(7) 0.78263(9) 0.0163(3) Uani 1 1 d . . . . .
C39 C 0.24605(16) 0.14315(7) 0.72724(10) 0.0186(3) Uani 1 1 d . . . . .
H39 H 0.2381 0.1833 0.7190 0.022 Uiso 1 1 calc R U . . .
C40 C 0.16518(17) 0.10625(8) 0.68409(10) 0.0216(3) Uani 1 1 d . . . . .
H40 H 0.1030 0.1212 0.6468 0.026 Uiso 1 1 calc R U . . .
C41 C 0.17545(17) 0.04744(8) 0.69568(11) 0.0235(4) Uani 1 1 d . . . . .
H41 H 0.1201 0.0220 0.6666 0.028 Uiso 1 1 calc R U . . .
C42 C 0.26708(18) 0.02607(8) 0.75004(11) 0.0253(4) Uani 1 1 d . . . . .
H42 H 0.2744 -0.0141 0.7580 0.030 Uiso 1 1 calc R U . . .
C43 C 0.34843(17) 0.06310(7) 0.79297(11) 0.0212(3) Uani 1 1 d . . . . .
H43 H 0.4110 0.0479 0.8297 0.025 Uiso 1 1 calc R U . . .
C44 C 0.55166(15) 0.20869(7) 0.76797(10) 0.0173(3) Uani 1 1 d . . . . .
C45 C 0.58508(17) 0.18152(8) 0.69873(10) 0.0237(4) Uani 1 1 d . . . . .
H45 H 0.5586 0.1432 0.6885 0.028 Uiso 1 1 calc R U . . .
C46 C 0.6564(2) 0.20947(10) 0.64436(12) 0.0326(4) Uani 1 1 d . . . . .
H46 H 0.6788 0.1901 0.5978 0.039 Uiso 1 1 calc R U . . .
C47 C 0.69449(18) 0.26535(10) 0.65822(13) 0.0343(5) Uani 1 1 d . . . . .
H47 H 0.7412 0.2849 0.6205 0.041 Uiso 1 1 calc R U . . .
C48 C 0.66478(19) 0.29267(9) 0.72659(16) 0.0372(5) Uani 1 1 d . . . . .
H48 H 0.6923 0.3308 0.7366 0.045 Uiso 1 1 calc R U . . .
C49 C 0.59462(17) 0.26464(8) 0.78112(13) 0.0283(4) Uani 1 1 d . . . . .
H49 H 0.5754 0.2839 0.8284 0.034 Uiso 1 1 calc R U . . .

loop_
_atom_site_aniso_label
_atom_site_aniso_U_11
_atom_site_aniso_U_22
_atom_site_aniso_U_33
_atom_site_aniso_U_23
_atom_site_aniso_U_13
_atom_site_aniso_U_12
W1 0.01123(3) 0.01246(3) 0.01429(4) -0.00120(2) 0.00214(2) 0.00029(2)
C1 0.0216(9) 0.0256(10) 0.0179(9) 0.0007(7) 0.0017(7) -0.0017(8)
N1 0.0131(6) 0.0136(6) 0.0169(7) 0.0003(7) 0.0010(6) 0.0006(5)
W1A 0.0118(3) 0.0132(3) 0.0196(4) -0.0015(2) 0.0010(2) 0.0012(2)
C1A 0.026(10) 0.032(12) 0.015(7) 0.004(7) 0.000(6) -0.004(9)
N1A 0.0131(6) 0.0136(6) 0.0169(7) 0.0003(7) 0.0010(6) 0.0006(5)
C2 0.0135(7) 0.0152(7) 0.0198(7) -0.0009(6) 0.0011(6) 0.0019(6)
C3 0.0165(7) 0.0142(7) 0.0172(7) -0.0006(6) 0.0010(6) 0.0014(6)
C4 0.0197(8) 0.0166(7) 0.0224(8) 0.0005(6) 0.0053(6) 0.0064(6)
C5 0.0192(8) 0.0215(8) 0.0247(8) 0.0017(6) 0.0094(7) 0.0050(6)
C6 0.0193(8) 0.0186(8) 0.0202(8) 0.0029(6) 0.0072(6) 0.0011(6)
C7 0.0155(7) 0.0137(7) 0.0167(7) -0.0002(5) 0.0008(6) 0.0013(6)
C8 0.0149(7) 0.0114(7) 0.0249(8) 0.0009(6) 0.0025(6) 0.0035(5)
C9 0.0178(7) 0.0170(7) 0.0230(8) 0.0023(6) 0.0033(6) 0.0022(6)
C10 0.0223(8) 0.0243(9) 0.0316(10) 0.0099(7) 0.0064(7) 0.0027(7)
C11 0.0216(9) 0.0182(8) 0.0516(13) 0.0115(8) 0.0058(8) 0.0003(7)
C12 0.0200(8) 0.0165(8) 0.0481(12) -0.0015(8) -0.0044(8) -0.0013(7)
C13 0.0176(8) 0.0160(7) 0.0312(9) -0.0018(7) -0.0025(7) 0.0037(6)
C14 0.0274(9) 0.0279(9) 0.0218(8) -0.0014(7) 0.0032(7) -0.0013(7)
C15 0.0344(12) 0.0295(11) 0.0786(19) 0.0205(12) 0.0095(12) -0.0086(9)
C16 0.0302(10) 0.0259(9) 0.0293(10) -0.0074(7) -0.0078(8) 0.0056(8)
C17 0.0141(7) 0.0134(7) 0.0197(7) 0.0013(6) 0.0031(6) 0.0008(5)
C18 0.0156(7) 0.0157(7) 0.0189(7) 0.0010(6) 0.0021(6) -0.0001(6)
C19 0.0200(8) 0.0152(7) 0.0218(8) -0.0015(6) 0.0055(6) 0.0003(6)
C20 0.0161(7) 0.0150(7) 0.0259(8) 0.0032(6) 0.0050(6) 0.0019(6)
C21 0.0188(8) 0.0196(8) 0.0204(8) 0.0045(6) 0.0010(6) 0.0012(6)
C22 0.0163(7) 0.0166(7) 0.0200(7) 0.0011(6) 0.0021(6) -0.0004(6)
C23 0.0247(8) 0.0208(8) 0.0186(8) -0.0003(6) -0.0004(6) 0.0025(7)
C24 0.0297(9) 0.0168(8) 0.0326(10) 0.0051(7) 0.0051(8) 0.0060(7)
C25 0.0285(9) 0.0214(8) 0.0194(8) -0.0014(6) -0.0005(7) 0.0008(7)
N2 0.0151(7) 0.0161(9) 0.0215(9) -0.0026(6) 0.0037(7) -0.0001(6)
C26 0.0155(8) 0.0217(9) 0.0220(9) -0.0063(7) 0.0010(7) 0.0020(7)
C27 0.0202(9) 0.0243(11) 0.0309(11) -0.0137(9) -0.0039(8) 0.0028(8)
C28 0.0198(9) 0.0141(8) 0.0439(12) -0.0068(8) -0.0011(8) -0.0008(7)
C29 0.0162(8) 0.0143(8) 0.0326(10) -0.0005(7) 0.0047(8) -0.0001(6)
C30 0.0281(13) 0.0349(14) 0.0172(10) -0.0017(9) 0.0009(9) -0.0049(10)
C31 0.0277(11) 0.0197(12) 0.0377(12) 0.0076(10) 0.0116(9) -0.0015(9)
N2A 0.0151(7) 0.0161(9) 0.0215(9) -0.0026(6) 0.0037(7) -0.0001(6)
C26A 0.0155(8) 0.0217(9) 0.0220(9) -0.0063(7) 0.0010(7) 0.0020(7)
C27A 0.0202(9) 0.0243(11) 0.0309(11) -0.0137(9) -0.0039(8) 0.0028(8)
C28A 0.0198(9) 0.0141(8) 0.0439(12) -0.0068(8) -0.0011(8) -0.0008(7)
C29A 0.0162(8) 0.0143(8) 0.0326(10) -0.0005(7) 0.0047(8) -0.0001(6)
C30A 0.0281(13) 0.0349(14) 0.0172(10) -0.0017(9) 0.0009(9) -0.0049(10)
C31A 0.0277(11) 0.0197(12) 0.0377(12) 0.0076(10) 0.0116(9) -0.0015(9)
O1 0.0162(11) 0.0155(14) 0.0241(11) -0.0054(10) 0.0027(6) 0.0041(10)
Si1 0.01264(19) 0.0144(2) 0.0170(2) -0.00238(16) 0.00133(15) 0.00076(15)
C32 0.0179(7) 0.0167(7) 0.0184(7) -0.0032(6) -0.0004(6) -0.0004(6)
C33 0.0225(9) 0.0451(12) 0.0243(9) 0.0061(8) 0.0019(7) -0.0050(8)
C34 0.0383(12) 0.0535(14) 0.0243(10) 0.0138(9) 0.0005(8) -0.0109(10)
C35 0.0393(11) 0.0312(10) 0.0261(10) 0.0049(8) -0.0127(8) -0.0006(9)
C36 0.0236(9) 0.0278(9) 0.0304(10) -0.0027(7) -0.0065(7) 0.0062(7)
C37 0.0194(8) 0.0201(8) 0.0230(8) -0.0022(6) 0.0011(6) 0.0031(6)
C38 0.0161(7) 0.0163(7) 0.0169(7) -0.0012(6) 0.0036(6) 0.0001(6)
C39 0.0216(8) 0.0164(7) 0.0177(7) 0.0003(6) 0.0007(6) -0.0012(6)
C40 0.0228(8) 0.0243(8) 0.0174(8) -0.0006(6) -0.0014(6) -0.0025(7)
C41 0.0261(9) 0.0228(8) 0.0217(8) -0.0057(7) 0.0028(7) -0.0090(7)
C42 0.0313(10) 0.0152(8) 0.0294(9) -0.0015(7) 0.0020(7) -0.0040(7)
C43 0.0216(8) 0.0173(8) 0.0247(8) 0.0005(6) 0.0006(7) 0.0018(6)
C44 0.0134(7) 0.0175(8) 0.0209(8) -0.0005(6) 0.0003(6) 0.0010(6)
C45 0.0252(9) 0.0270(9) 0.0189(8) -0.0013(7) 0.0011(7) -0.0040(7)
C46 0.0293(10) 0.0485(13) 0.0204(9) 0.0029(8) 0.0045(7) -0.0063(9)
C47 0.0214(9) 0.0405(12) 0.0415(12) 0.0187(9) 0.0067(8) -0.0020(8)
C48 0.0212(9) 0.0219(9) 0.0702(16) 0.0041(9) 0.0153(10) -0.0025(7)
C49 0.0186(8) 0.0224(9) 0.0450(12) -0.0076(8) 0.0097(8) -0.0032(7)

loop_
_atom_type_symbol
_atom_type_description
_atom_type_scat_dispersion_real
_atom_type_scat_dispersion_imag
_atom_type_scat_source
C C 0.0033 0.0016 'International Tables Vol C Tables 4.2.6.8 and 6.1.1.4'
H H 0.0000 0.0000 'International Tables Vol C Tables 4.2.6.8 and 6.1.1.4'
N N 0.0061 0.0033 'International Tables Vol C Tables 4.2.6.8 and 6.1.1.4'
O O 0.0106 0.0060 'International Tables Vol C Tables 4.2.6.8 and 6.1.1.4'
Si Si 0.0817 0.0704 'International Tables Vol C Tables 4.2.6.8 and 6.1.1.4'
W W -0.8490 6.8722 'International Tables Vol C Tables 4.2.6.8 and 6.1.1.4'

loop_
_geom_angle_atom_site_label_1
_geom_angle_atom_site_label_2
_geom_angle_atom_site_label_3
_geom_angle
N1 W1 O1 118.41(17)
N1 W1 C1 102.09(8)
O1 W1 C1 111.66(17)
N1 W1 N2 109.55(8)
O1 W1 N2 111.15(18)
C1 W1 N2 102.51(8)
C2 N1 W1 175.38(14)
N1A W1A C1A 103.6(10)
N1A W1A N2A 109.3(9)
C1A W1A N2A 101.2(9)
N1A W1A O1A 119.5(15)
C1A W1A O1A 102.6(15)
N2A W1A O1A 117.5(15)
C2 N1A W1A 177.0(13)
N1A C2 C7 112.2(7)
N1 C2 C7 120.60(14)
N1A C2 C3 122.5(7)
N1 C2 C3 117.88(15)
C7 C2 C3 121.49(14)
C4 C3 C2 118.39(15)
C4 C3 C8 121.64(14)
C2 C3 C8 119.96(14)
C5 C4 C3 120.96(15)
C4 C5 C6 119.94(15)
C5 C6 C7 121.00(15)
C6 C7 C2 118.22(14)
C6 C7 C17 120.80(14)
C2 C7 C17 120.98(14)
C9 C8 C13 120.20(15)
C9 C8 C3 119.28(15)
C13 C8 C3 120.51(15)
C10 C9 C8 119.09(17)
C10 C9 C14 119.92(16)
C8 C9 C14 120.99(15)
C11 C10 C9 121.63(18)
C12 C11 C10 118.36(17)
C12 C11 C15 121.4(2)
C10 C11 C15 120.2(2)
C11 C12 C13 121.77(18)
C12 C13 C8 118.94(17)
C12 C13 C16 120.05(17)
C8 C13 C16 120.99(16)
C22 C17 C18 120.10(15)
C22 C17 C7 119.98(14)
C18 C17 C7 119.92(14)
C19 C18 C17 119.24(15)
C19 C18 C23 120.46(15)
C17 C18 C23 120.30(15)
C18 C19 C20 121.69(15)
C21 C20 C19 118.25(15)
C21 C20 C24 121.12(16)
C19 C20 C24 120.62(16)
C20 C21 C22 121.76(16)
C21 C22 C17 118.94(15)
C21 C22 C25 119.97(15)
C17 C22 C25 121.09(15)
C29 N2 C26 106.59(17)
C29 N2 W1 135.73(15)
C26 N2 W1 117.50(13)
C27 C26 N2 108.8(2)
C27 C26 C30 130.6(2)
N2 C26 C30 120.64(18)
C26 C27 C28 107.3(2)
C29 C28 C27 108.5(2)
C28 C29 N2 108.82(19)
C28 C29 C31 128.5(2)
N2 C29 C31 122.7(2)
C29A N2A C26A 106.3(13)
C29A N2A W1A 138.5(11)
C26A N2A W1A 115.2(11)
C27A C26A N2A 106.6(13)
C27A C26A C30A 131.8(15)
N2A C26A C30A 121.6(14)
C26A C27A C28A 108.8(16)
C29A C28A C27A 108.2(14)
C28A C29A N2A 110.0(13)
C28A C29A C31A 134(2)
N2A C29A C31A 116(2)
Si1 O1 W1 147.9(3)
Si1 O1A W1A 164(3)
O1A Si1 C32 106.6(18)
O1 Si1 C32 107.82(19)
O1A Si1 C38 106.8(19)
O1 Si1 C38 107.76(19)
C32 Si1 C38 112.20(8)
O1A Si1 C44 108.4(18)
O1 Si1 C44 106.14(19)
C32 Si1 C44 112.77(8)
C38 Si1 C44 109.82(7)
C33 C32 C37 117.74(16)
C33 C32 Si1 119.93(13)
C37 C32 Si1 122.32(13)
C34 C33 C32 120.99(18)
C35 C34 C33 119.92(19)
C36 C35 C34 120.28(18)
C35 C36 C37 119.71(18)
C36 C37 C32 121.32(17)
C43 C38 C39 117.73(15)
C43 C38 Si1 123.58(13)
C39 C38 Si1 118.68(12)
C40 C39 C38 121.49(16)
C41 C40 C39 119.87(17)
C42 C41 C40 119.57(16)
C41 C42 C43 120.49(17)
C42 C43 C38 120.86(17)
C45 C44 C49 117.27(16)
C45 C44 Si1 122.39(13)
C49 C44 Si1 120.19(13)
C46 C45 C44 121.33(18)
C47 C46 C45 119.86(19)
C48 C47 C46 119.92(18)
C47 C48 C49 120.20(19)
C48 C49 C44 121.38(19)

loop_
_geom_bond_atom_site_label_1
_geom_bond_atom_site_label_2
_geom_bond_distance
W1 N1 1.7404(15)
W1 O1 1.853(4)
W1 C1 1.892(2)
W1 N2 2.0092(19)
N1 C2 1.403(2)
W1A N1A 1.715(13)
W1A C1A 1.876(15)
W1A N2A 2.021(17)
W1A O1A 2.11(4)
N1A C2 1.370(13)
C2 C7 1.408(2)
C2 C3 1.410(2)
C3 C4 1.394(2)
C3 C8 1.496(2)
C4 C5 1.392(2)
C5 C6 1.395(2)
C6 C7 1.397(2)
C7 C17 1.497(2)
C8 C9 1.401(2)
C8 C13 1.405(2)
C9 C10 1.396(2)
C9 C14 1.504(3)
C10 C11 1.392(3)
C11 C12 1.390(3)
C11 C15 1.511(3)
C12 C13 1.396(3)
C13 C16 1.505(3)
C17 C22 1.402(2)
C17 C18 1.407(2)
C18 C19 1.392(2)
C18 C23 1.514(2)
C19 C20 1.394(2)
C20 C21 1.393(2)
C20 C24 1.514(2)
C21 C22 1.400(2)
C22 C25 1.514(2)
N2 C29 1.406(2)
N2 C26 1.414(3)
C26 C27 1.374(5)
C26 C30 1.496(3)
C27 C28 1.419(5)
C28 C29 1.363(3)
C29 C31 1.501(4)
N2A C29A 1.413(16)
N2A C26A 1.429(16)
C26A C27A 1.373(18)
C26A C30A 1.504(15)
C27A C28A 1.418(18)
C28A C29A 1.318(15)
C29A C31A 1.510(18)
O1 Si1 1.669(4)
O1A Si1 1.49(4)
Si1 C32 1.8616(17)
Si1 C38 1.8653(17)
Si1 C44 1.8673(17)
C32 C33 1.402(2)
C32 C37 1.402(2)
C33 C34 1.392(3)
C34 C35 1.385(3)
C35 C36 1.384(3)
C36 C37 1.390(3)
C38 C43 1.400(2)
C38 C39 1.403(2)
C39 C40 1.390(2)
C40 C41 1.390(3)
C41 C42 1.388(3)
C42 C43 1.393(2)
C44 C45 1.397(2)
C44 C49 1.397(2)
C45 C46 1.393(3)
C46 C47 1.382(3)
C47 C48 1.374(3)
C48 C49 1.389(3)
